data_4348934
loop_
_publ_author_name
'Boron, 3rd, Thaddeus T'
'Lutter, Jacob C.'
'Daly, Connor I.'
'Chow, Chun Y.'
'Davis, Andrew H.'
'Nimthong-Rold\'an, Arunpatcha'
'Zeller, Matthias'
'Kampf, Jeff W.'
'Zaleski, Curtis M.'
'Pecoraro, Vincent L.'

_publ_section_title
;
 The Nature of the Bridging Anion Controls the Single-Molecule Magnetic
 Properties of DyX<sub>4</sub>M 12-Metallacrown-4 Complexes.
;
_journal_issue 20
_journal_name_full 'Inorganic chemistry'
_journal_page_first 10597
_journal_page_last 10607
_journal_paper_doi 10.1021/acs.inorgchem.6b01832
_journal_volume 55
_journal_year 2016
_chemical_formula_moiety 'C59 H50 Dy Mn4 N5 Na O28, 4(C3 H7 N O)'
_chemical_formula_sum 'C71 H78 Dy Mn4 N9 Na O32'
_chemical_formula_weight 1974.67
_space_group_crystal_system monoclinic
_space_group_IT_number 9
_space_group_name_Hall 'C -2yc'
_space_group_name_H-M_alt 'C 1 c 1'
_atom_sites_solution_hydrogens mixed
_atom_sites_solution_primary direct
_atom_sites_solution_secondary difmap
_audit_creation_method SHELXL-2012
_cell_angle_alpha 90
_cell_angle_beta 91.621(4)
_cell_angle_gamma 90
_cell_formula_units_Z 4
_cell_length_a 23.492(5)
_cell_length_b 24.270(5)
_cell_length_c 14.322(3)
_cell_measurement_reflns_used 6773
_cell_measurement_temperature 100(2)
_cell_measurement_theta_max 29.2384
_cell_measurement_theta_min 2.4106
_cell_volume 8162(3)
_computing_cell_refinement 'SAINT V8.18C (Bruker, 2012)'
_computing_data_collection 'Apex2 v2012.4-3 (Bruker, 2012)'
_computing_data_reduction 'SAINT V8.18C (Bruker, 2012)'
_computing_molecular_graphics 'Shelxtl (Bruker, 2003)'
_computing_publication_material 'Shelxtl (Bruker, 2003)'
_computing_structure_refinement
;  
SHELXL-2013 (Sheldrick, 2013), 
SHELXLE Rev609 (H\"ubschle et al., 2011)
;
_computing_structure_solution 'SHELXS-97 (Sheldrick, 2008)'
_diffrn_ambient_temperature 100(2)
_diffrn_measured_fraction_theta_full 0.980
_diffrn_measured_fraction_theta_max 0.844
_diffrn_measurement_device_type 'Bruker AXS SMART APEX CCD diffractometer'
_diffrn_measurement_method 'omega and phi scans'
_diffrn_radiation_type MoK\a
_diffrn_radiation_wavelength 0.71073
_diffrn_reflns_av_unetI/netI 0.0921
_diffrn_reflns_Laue_measured_fraction_full 0.980
_diffrn_reflns_Laue_measured_fraction_max 0.844
_diffrn_reflns_limit_h_max 33
_diffrn_reflns_limit_h_min -33
_diffrn_reflns_limit_k_max 34
_diffrn_reflns_limit_k_min 0
_diffrn_reflns_limit_l_max 20
_diffrn_reflns_limit_l_min 0
_diffrn_reflns_number 22199
_diffrn_reflns_point_group_measured_fraction_full 0.491
_diffrn_reflns_point_group_measured_fraction_max 0.422
_diffrn_reflns_theta_full 25.242
_diffrn_reflns_theta_max 31.447
_diffrn_reflns_theta_min 2.414
_diffrn_source 'fine focus sealed tube'
_exptl_absorpt_coefficient_mu 1.601
_exptl_absorpt_correction_T_max 0.746228
_exptl_absorpt_correction_T_min 0.526085
_exptl_absorpt_correction_type multi-scan
_exptl_absorpt_process_details 'TWINABS (Sheldrick, 2009)'
_exptl_crystal_colour black
_exptl_crystal_density_diffrn 1.607
_exptl_crystal_description block
_exptl_crystal_F_000 4000
_exptl_crystal_size_max 0.280
_exptl_crystal_size_mid 0.200
_exptl_crystal_size_min 0.180
_refine_diff_density_max 2.794
_refine_diff_density_min -2.325
_refine_diff_density_rms 0.134
_refine_ls_abs_structure_details
;
No quotients, so Flack parameter determined by classical intensity fit
;
_refine_ls_abs_structure_Flack 0.140(10)
_refine_ls_extinction_method none
_refine_ls_goodness_of_fit_ref 1.030
_refine_ls_hydrogen_treatment mixed
_refine_ls_matrix_type full
_refine_ls_number_parameters 1096
_refine_ls_number_reflns 22199
_refine_ls_number_restraints 174
_refine_ls_restrained_S_all 1.030
_refine_ls_R_factor_all 0.0751
_refine_ls_R_factor_gt 0.0573
_refine_ls_shift/su_max 0.001
_refine_ls_shift/su_mean 0.000
_refine_ls_structure_factor_coef Fsqd
_refine_ls_weighting_details
;
 w=1/[\s^2^(Fo^2^)+(0.0757P)^2^+17.0856P]
 where P=(Fo^2^+2Fc^2^)/3
;
_refine_ls_weighting_scheme calc
_refine_ls_wR_factor_gt 0.1408
_refine_ls_wR_factor_ref 0.1492
_reflns_Friedel_coverage 0.000
_reflns_Friedel_fraction_full 0.000
_reflns_Friedel_fraction_max 0.000
_reflns_number_gt 18534
_reflns_number_total 22199
_reflns_threshold_expression 'I > 2\s(I)'
_cod_data_source_file ic6b01832_si_002.cif
_cod_data_source_block RN032_0m
_cod_original_sg_symbol_H-M 'C c'
_cod_database_code 4348934
_shelx_space_group_comment
;
The symmetry employed for this shelxl refinement is uniquely defined
by the following loop, which should always be used as a source of
symmetry information in preference to the above space-group names.
They are only intended as comments.
;
_shelx_estimated_absorpt_t_min 0.663
_shelx_estimated_absorpt_t_max 0.761
_shelxl_version_number 2012-9

loop_
_space_group_symop_operation_xyz
'x, y, z'
'x, -y, z+1/2'
'x+1/2, y+1/2, z'
'x+1/2, -y+1/2, z+1/2'

loop_
_atom_site_label
_atom_site_type_symbol
_atom_site_fract_x
_atom_site_fract_y
_atom_site_fract_z
_atom_site_U_iso_or_equiv
_atom_site_adp_type
_atom_site_occupancy
_atom_site_site_symmetry_order
_atom_site_calc_flag
_atom_site_refinement_flags_posn
_atom_site_refinement_flags_adp
_atom_site_refinement_flags_occupancy
_atom_site_disorder_assembly
_atom_site_disorder_group
Dy1 Dy 0.88266(4) 0.75049(3) 0.02577(6) 0.02522(11) Uani 1 1 d . . . . .
Mn1 Mn 0.95092(8) 0.85701(7) -0.12517(15) 0.0291(4) Uani 1 1 d . . . . .
Mn2 Mn 0.76505(9) 0.80322(9) -0.13080(19) 0.0416(6) Uani 1 1 d . . . . .
Mn3 Mn 0.82097(9) 0.62361(8) -0.08981(17) 0.0345(5) Uani 1 1 d . . . . .
Mn4 Mn 1.00721(9) 0.67807(8) -0.07737(15) 0.0293(5) Uani 1 1 d . . . . .
Na1 Na 0.8853(3) 0.7327(2) -0.2200(4) 0.0432(14) Uani 1 1 d . . . . .
O1 O 0.8845(3) 0.8187(3) -0.0936(6) 0.031(2) Uani 1 1 d . . . . .
O2 O 0.8967(4) 0.9134(3) -0.1603(6) 0.031(2) Uani 1 1 d . . . . .
O3 O 0.7251(4) 0.8606(4) -0.1800(10) 0.063(4) Uani 1 1 d . . . . .
O4 O 0.8076(4) 0.7411(3) -0.0866(7) 0.035(2) Uani 1 1 d . . . . .
O5 O 0.7061(4) 0.7494(4) -0.1450(9) 0.052(3) Uani 1 1 d . . . . .
O6 O 0.7579(4) 0.5818(4) -0.1180(9) 0.054(3) Uani 1 1 d . . . . .
O7 O 0.8866(3) 0.6670(3) -0.0638(7) 0.028(2) Uani 1 1 d . . . . .
O8 O 0.8763(4) 0.5655(3) -0.0885(7) 0.032(2) Uani 1 1 d . . . . .
O9 O 1.0490(4) 0.6149(4) -0.0920(8) 0.042(3) Uani 1 1 d . . . . .
O10 O 0.9630(3) 0.7435(3) -0.0701(6) 0.0247(17) Uani 1 1 d . . . . .
O11 O 1.0663(4) 0.7290(4) -0.1012(8) 0.037(2) Uani 1 1 d . . . . .
O12 O 1.0143(4) 0.8932(4) -0.1606(9) 0.049(3) Uani 1 1 d . . . . .
O13 O 0.8165(4) 0.8090(4) 0.0887(8) 0.041(2) Uani 1 1 d . . . . .
O14 O 0.7345(5) 0.8228(5) 0.0107(10) 0.056(3) Uani 1 1 d D . . . .
O15 O 0.6477(6) 0.8530(7) 0.1002(12) 0.088(5) Uani 1 1 d . . . . .
H15 H 0.6691 0.8552 0.0544 0.132 Uiso 1 1 calc DR U . . .
O16 O 0.8243(4) 0.6949(4) 0.1116(7) 0.039(2) Uani 1 1 d . . . . .
O17 O 0.8078(5) 0.6093(4) 0.0610(8) 0.045(3) Uani 1 1 d D . . . .
O18 O 0.7897(6) 0.5323(5) 0.1760(12) 0.083(5) Uani 1 1 d . . . . .
H18A H 0.8000 0.5441 0.1239 0.124 Uiso 1 1 calc DR U . . .
O19 O 1.0287(4) 0.6791(4) 0.0720(8) 0.039(3) Uani 1 1 d D . . . .
O20 O 0.9432(4) 0.7040(4) 0.1231(7) 0.039(2) Uani 1 1 d . . . . .
O21 O 1.1067(6) 0.6561(6) 0.1932(11) 0.083(5) Uani 1 1 d . . . . .
H21 H 1.0944 0.6657 0.1399 0.124 Uiso 1 1 calc DR U . . .
O22 O 0.9613(5) 0.8924(4) 0.0184(8) 0.040(3) Uani 1 1 d D . . . .
O23 O 0.9364(4) 0.8176(4) 0.0960(7) 0.041(2) Uani 1 1 d . . . . .
O24 O 0.9905(6) 0.9795(4) 0.1078(11) 0.067(4) Uani 1 1 d . . . . .
H24A H 0.9920 0.9570 0.0635 0.100 Uiso 1 1 calc DR U . . .
O25 O 0.7978(6) 0.7737(5) -0.2744(9) 0.064(4) Uani 0.40(3) 1 d D . P A 1
C57 C 0.7487(13) 0.774(4) -0.309(3) 0.096(13) Uani 0.40(3) 1 d D U P A 1
H57 H 0.7167 0.7784 -0.2712 0.115 Uiso 0.40(3) 1 calc R U P A 1
N5 N 0.742(2) 0.767(3) -0.401(3) 0.115(13) Uani 0.40(3) 1 d D U P A 1
C58 C 0.793(3) 0.754(4) -0.448(5) 0.14(2) Uani 0.40(3) 1 d D U P A 1
H58A H 0.7862 0.7596 -0.5156 0.205 Uiso 0.40(3) 1 calc R U P A 1
H58B H 0.8036 0.7159 -0.4361 0.205 Uiso 0.40(3) 1 calc R U P A 1
H58C H 0.8233 0.7788 -0.4259 0.205 Uiso 0.40(3) 1 calc R U P A 1
C59 C 0.688(3) 0.766(4) -0.449(4) 0.18(2) Uani 0.40(3) 1 d D U P A 1
H59A H 0.6807 0.8017 -0.4782 0.266 Uiso 0.40(3) 1 d R U P A 1
H59B H 0.6578 0.7576 -0.4051 0.266 Uiso 0.40(3) 1 d R U P A 1
H59C H 0.6883 0.7372 -0.4975 0.266 Uiso 0.40(3) 1 d R U P A 1
O25B O 0.7978(6) 0.7737(5) -0.2744(9) 0.064(4) Uani 0.60(3) 1 d D . P A 2
C57B C 0.7673(14) 0.767(2) -0.3470(19) 0.096(13) Uani 0.60(3) 1 d D . P A 2
H57B H 0.7280 0.7760 -0.3442 0.115 Uiso 0.60(3) 1 calc R U P A 2
N5B N 0.7866(16) 0.749(2) -0.4271(18) 0.115(13) Uani 0.60(3) 1 d D . P A 2
C58B C 0.8454(17) 0.741(2) -0.440(3) 0.14(2) Uani 0.60(3) 1 d D . P A 2
H58D H 0.8549 0.7542 -0.5029 0.205 Uiso 0.60(3) 1 calc R U P A 2
H58E H 0.8549 0.7021 -0.4344 0.205 Uiso 0.60(3) 1 calc R U P A 2
H58F H 0.8671 0.7624 -0.3932 0.205 Uiso 0.60(3) 1 calc R U P A 2
C59B C 0.748(2) 0.729(2) -0.500(3) 0.18(2) Uani 0.60(3) 1 d D . P A 2
H59D H 0.7427 0.7577 -0.5477 0.266 Uiso 0.60(3) 1 calc R U P A 2
H59E H 0.7108 0.7207 -0.4730 0.266 Uiso 0.60(3) 1 calc R U P A 2
H59F H 0.7632 0.6958 -0.5282 0.266 Uiso 0.60(3) 1 calc R U P A 2
O26 O 0.8419(5) 0.6430(4) -0.2460(8) 0.048(3) Uani 1 1 d D . . . .
H26A H 0.867(5) 0.618(4) -0.257(11) 0.071 Uiso 1 1 d D U . . .
H26B H 0.814(4) 0.645(7) -0.282(10) 0.071 Uiso 1 1 d D U . . .
O27 O 0.9760(5) 0.6851(4) -0.2385(7) 0.046(3) Uani 1 1 d D . . . .
H27A H 0.966(7) 0.656(4) -0.267(10) 0.069 Uiso 1 1 d D U . . .
H27B H 0.994(7) 0.713(5) -0.258(7) 0.069 Uiso 1 1 d D U . . .
O28 O 0.9323(5) 0.8148(4) -0.2716(7) 0.047(3) Uani 1 1 d D . . . .
H28A H 0.956(4) 0.800(7) -0.308(6) 0.071 Uiso 1 1 d D U . . .
H28B H 0.905(3) 0.828(6) -0.303(10) 0.071 Uiso 1 1 d D U . . .
O29 O 0.7437(6) 0.6375(6) -0.3496(11) 0.089(5) Uani 1 1 d D . . . .
C60 C 0.7229(8) 0.5898(8) -0.3561(13) 0.076(6) Uani 1 1 d D . . . .
H60 H 0.7466 0.5594 -0.3400 0.091 Uiso 1 1 calc R U . . .
N6 N 0.6701(8) 0.5800(8) -0.3839(14) 0.098(6) Uani 1 1 d D . . . .
C61 C 0.6318(11) 0.6249(12) -0.406(3) 0.174(18) Uani 1 1 d D . . . .
H61A H 0.6535 0.6593 -0.4090 0.261 Uiso 1 1 calc R U . . .
H61B H 0.6033 0.6278 -0.3579 0.261 Uiso 1 1 calc R U . . .
H61C H 0.6128 0.6180 -0.4668 0.261 Uiso 1 1 calc R U . . .
C62 C 0.6477(16) 0.5248(11) -0.391(2) 0.180(18) Uani 1 1 d D . . . .
H62A H 0.6171 0.5203 -0.3461 0.271 Uiso 1 1 calc R U . . .
H62B H 0.6782 0.4983 -0.3763 0.271 Uiso 1 1 calc R U . . .
H62C H 0.6326 0.5184 -0.4542 0.271 Uiso 1 1 calc R U . . .
O30 O 0.9327(6) 0.5871(4) -0.3092(8) 0.067(4) Uani 1 1 d D . . . .
C63 C 0.9320(8) 0.5367(6) -0.3136(13) 0.062(5) Uani 1 1 d D . . . .
H63 H 0.8960 0.5195 -0.3076 0.075 Uiso 1 1 calc R U . . .
N7 N 0.9764(6) 0.5034(5) -0.3260(9) 0.053(4) Uani 1 1 d D . . . .
C64 C 1.0305(9) 0.5266(10) -0.3339(15) 0.097(8) Uani 1 1 d D . . . .
H64A H 1.0267 0.5659 -0.3487 0.146 Uiso 1 1 calc R U . . .
H64B H 1.0507 0.5080 -0.3839 0.146 Uiso 1 1 calc R U . . .
H64C H 1.0520 0.5222 -0.2747 0.146 Uiso 1 1 calc R U . . .
C65 C 0.9704(11) 0.4453(6) -0.3297(13) 0.094(9) Uani 1 1 d D . . . .
H65A H 0.9487 0.4350 -0.3865 0.141 Uiso 1 1 calc R U . . .
H65B H 0.9502 0.4326 -0.2748 0.141 Uiso 1 1 calc R U . . .
H65C H 1.0081 0.4281 -0.3304 0.141 Uiso 1 1 calc R U . . .
O31 O 1.0276(6) 0.7653(5) -0.3390(9) 0.066(4) Uani 1 1 d D . . . .
C66 C 1.0785(8) 0.7722(9) -0.3519(14) 0.083(7) Uani 1 1 d D . . . .
H66 H 1.1037 0.7433 -0.3334 0.100 Uiso 1 1 calc R U . . .
N8 N 1.1011(8) 0.8159(9) -0.3891(15) 0.103(7) Uani 1 1 d D . . . .
C67 C 1.0653(12) 0.8602(10) -0.415(2) 0.151(15) Uani 1 1 d D . . . .
H67A H 1.0303 0.8460 -0.4452 0.226 Uiso 1 1 calc R U . . .
H67B H 1.0850 0.8842 -0.4589 0.226 Uiso 1 1 calc R U . . .
H67C H 1.0557 0.8814 -0.3594 0.226 Uiso 1 1 calc R U . . .
C68 C 1.1612(10) 0.8189(17) -0.406(2) 0.179(18) Uani 1 1 d D . . . .
H68A H 1.1670 0.8228 -0.4731 0.268 Uiso 1 1 calc R U . . .
H68B H 1.1799 0.7852 -0.3831 0.268 Uiso 1 1 calc R U . . .
H68C H 1.1776 0.8508 -0.3729 0.268 Uiso 1 1 calc R U . . .
O32 O 0.8669(8) 0.8736(5) -0.3916(10) 0.091(5) Uani 1 1 d D . . . .
C69 C 0.8713(9) 0.9230(7) -0.4046(14) 0.080(7) Uani 1 1 d D . . . .
H69 H 0.9063 0.9399 -0.3860 0.096 Uiso 1 1 calc R U . . .
N9 N 0.8313(7) 0.9553(6) -0.4427(10) 0.072(5) Uani 1 1 d D . . . .
C70 C 0.7767(10) 0.9348(10) -0.4677(19) 0.123(11) Uani 1 1 d D . . . .
H70A H 0.7777 0.9180 -0.5299 0.185 Uiso 1 1 calc R U . . .
H70B H 0.7492 0.9651 -0.4686 0.185 Uiso 1 1 calc R U . . .
H70C H 0.7655 0.9071 -0.4221 0.185 Uiso 1 1 calc R U . . .
C71 C 0.8383(9) 1.0138(7) -0.4521(15) 0.077(6) Uani 1 1 d D . . . .
H71A H 0.8652 1.0215 -0.5015 0.115 Uiso 1 1 calc R U . . .
H71B H 0.8530 1.0292 -0.3929 0.115 Uiso 1 1 calc R U . . .
H71C H 0.8015 1.0308 -0.4683 0.115 Uiso 1 1 calc R U . . .
N1 N 0.8334(5) 0.8481(4) -0.1216(8) 0.030(2) Uani 1 1 d . . . . .
N2 N 0.7749(5) 0.6901(5) -0.0962(8) 0.027(2) Uani 1 1 d . U . . .
N3 N 0.9379(5) 0.6350(4) -0.0627(8) 0.022(2) Uani 1 1 d . . . . .
N4 N 0.9951(4) 0.7908(4) -0.0952(7) 0.026(2) Uani 1 1 d . . . . .
C1 C 0.8449(5) 0.8963(5) -0.1581(10) 0.027(3) Uani 1 1 d . . . . .
C2 C 0.7969(6) 0.9311(6) -0.1897(10) 0.039(3) Uani 1 1 d . . . . .
C3 C 0.8095(7) 0.9849(6) -0.2124(10) 0.037(3) Uani 1 1 d . . . . .
H3 H 0.8478 0.9973 -0.2092 0.045 Uiso 1 1 calc R U . . .
C4 C 0.7655(8) 1.0216(6) -0.2404(11) 0.050(4) Uani 1 1 d . . . . .
H4 H 0.7738 1.0592 -0.2523 0.060 Uiso 1 1 calc R U . . .
C5 C 0.7100(8) 1.0019(6) -0.2504(12) 0.052(4) Uani 1 1 d . . . . .
H5 H 0.6804 1.0257 -0.2722 0.062 Uiso 1 1 calc R U . . .
C6 C 0.6982(7) 0.9480(6) -0.2285(12) 0.055(4) Uani 1 1 d . . . . .
H6 H 0.6599 0.9357 -0.2332 0.066 Uiso 1 1 calc R U . . .
C7 C 0.7396(7) 0.9115(6) -0.2001(12) 0.050(4) Uani 1 1 d . . . . .
C8 C 0.7233(7) 0.6997(6) -0.1306(12) 0.042(4) Uani 1 1 d . . . . .
C9 C 0.6849(7) 0.6516(7) -0.1382(14) 0.052(4) Uani 1 1 d . . . . .
C10 C 0.6279(7) 0.6651(7) -0.1607(16) 0.066(6) Uani 1 1 d . . . . .
H10 H 0.6168 0.7020 -0.1735 0.080 Uiso 1 1 calc R U . . .
C11 C 0.5882(7) 0.6221(7) -0.1634(15) 0.066(5) Uani 1 1 d . . . . .
H11 H 0.5490 0.6298 -0.1746 0.079 Uiso 1 1 calc R U . . .
C12 C 0.6063(8) 0.5678(8) -0.1497(14) 0.069(5) Uani 1 1 d . . . . .
H12 H 0.5789 0.5390 -0.1510 0.083 Uiso 1 1 calc R U . . .
C13 C 0.6613(7) 0.5555(7) -0.1349(13) 0.055(4) Uani 1 1 d . . . . .
H13 H 0.6725 0.5182 -0.1269 0.066 Uiso 1 1 calc R U . . .
C14 C 0.7039(6) 0.5985(6) -0.1307(13) 0.050(4) Uani 1 1 d . . . . .
C15 C 0.9275(6) 0.5831(5) -0.0792(9) 0.031(3) Uani 1 1 d . . . . .
C16 C 0.9763(6) 0.5444(5) -0.0818(9) 0.028(3) Uani 1 1 d . . . . .
C17 C 0.9646(6) 0.4878(5) -0.0793(10) 0.035(3) Uani 1 1 d . . . . .
H17 H 0.9263 0.4756 -0.0774 0.042 Uiso 1 1 calc R U . . .
C18 C 1.0081(7) 0.4498(5) -0.0795(11) 0.046(4) Uani 1 1 d . . . . .
H18 H 1.0000 0.4115 -0.0774 0.055 Uiso 1 1 calc R U . . .
C19 C 1.0633(7) 0.4681(5) -0.0829(11) 0.044(4) Uani 1 1 d . . . . .
H19 H 1.0933 0.4419 -0.0833 0.053 Uiso 1 1 calc R U . . .
C20 C 1.0759(7) 0.5218(5) -0.0857(11) 0.044(4) Uani 1 1 d . . . . .
H20 H 1.1146 0.5329 -0.0860 0.053 Uiso 1 1 calc R U . . .
C21 C 1.0316(6) 0.5632(5) -0.0882(10) 0.035(3) Uani 1 1 d . . . . .
C22 C 1.0471(6) 0.7786(6) -0.1144(10) 0.034(3) Uani 1 1 d . . . . .
C23 C 1.0860(6) 0.8233(6) -0.1414(12) 0.042(4) Uani 1 1 d . . . . .
C24 C 1.1442(7) 0.8100(6) -0.1445(15) 0.065(6) Uani 1 1 d . . . . .
H24 H 1.1568 0.7736 -0.1306 0.078 Uiso 1 1 calc R U . . .
C25 C 1.1825(8) 0.8499(7) -0.168(2) 0.092(9) Uani 1 1 d . . . . .
H25 H 1.2221 0.8415 -0.1678 0.110 Uiso 1 1 calc R U . . .
C26 C 1.1644(8) 0.9010(7) -0.191(2) 0.102(10) Uani 1 1 d . . . . .
H26 H 1.1910 0.9275 -0.2122 0.123 Uiso 1 1 calc R U . . .
C27 C 1.1090(8) 0.9152(6) -0.1848(17) 0.079(7) Uani 1 1 d . . . . .
H27 H 1.0977 0.9524 -0.1945 0.095 Uiso 1 1 calc R U . . .
C28 C 1.0691(7) 0.8762(6) -0.1645(13) 0.051(4) Uani 1 1 d . . . . .
C29 C 0.7639(7) 0.8204(5) 0.0863(16) 0.052(5) Uani 1 1 d . . . . .
C30 C 0.7361(7) 0.8310(6) 0.1779(14) 0.052(5) Uani 1 1 d . . . . .
C31 C 0.7670(9) 0.8242(7) 0.2565(13) 0.063(5) Uani 1 1 d . . . . .
H31 H 0.8059 0.8133 0.2552 0.075 Uiso 1 1 calc R U . . .
C32 C 0.7405(10) 0.8336(8) 0.3403(16) 0.080(6) Uani 1 1 d . . . . .
H32 H 0.7611 0.8288 0.3978 0.096 Uiso 1 1 calc R U . . .
C33 C 0.6826(9) 0.8504(8) 0.341(2) 0.079(7) Uani 1 1 d . . . . .
H33 H 0.6650 0.8580 0.3981 0.095 Uiso 1 1 calc R U . . .
C34 C 0.6530(9) 0.8555(7) 0.2611(17) 0.066(6) Uani 1 1 d . . . . .
H34 H 0.6137 0.8646 0.2624 0.079 Uiso 1 1 calc R U . . .
C35 C 0.6783(8) 0.8480(8) 0.1763(16) 0.060(5) Uani 1 1 d . . . . .
C36 C 0.8165(6) 0.6431(7) 0.1248(13) 0.038(4) Uani 1 1 d . U . . .
C37 C 0.8208(5) 0.6216(4) 0.2241(7) 0.053(5) Uani 1 1 d G . . . .
C38 C 0.8379(5) 0.6564(4) 0.2966(10) 0.066(5) Uani 1 1 d G . . . .
H38 H 0.8476 0.6936 0.2839 0.079 Uiso 1 1 calc R U . . .
C39 C 0.8408(6) 0.6369(7) 0.3879(8) 0.089(7) Uani 1 1 d G . . . .
H39 H 0.8524 0.6607 0.4374 0.107 Uiso 1 1 calc R U . . .
C40 C 0.8266(6) 0.5824(7) 0.4065(8) 0.101(10) Uani 1 1 d G . . . .
H40 H 0.8285 0.5691 0.4689 0.121 Uiso 1 1 calc R U . . .
C41 C 0.8095(6) 0.5476(5) 0.3340(11) 0.086(8) Uani 1 1 d G . . . .
H41 H 0.7999 0.5104 0.3468 0.103 Uiso 1 1 calc R U . . .
C42 C 0.8067(5) 0.5671(4) 0.2428(10) 0.066(6) Uani 1 1 d G . . . .
C43 C 0.9948(7) 0.6941(6) 0.1379(16) 0.055(6) Uani 1 1 d . . . . .
C44 C 1.0188(7) 0.6956(6) 0.2373(11) 0.046(4) Uani 1 1 d . . . . .
C45 C 0.9830(8) 0.7156(9) 0.3084(13) 0.060(5) Uani 1 1 d . . . . .
H45 H 0.9452 0.7268 0.2929 0.072 Uiso 1 1 calc R U . . .
C46 C 1.0026(9) 0.7189(8) 0.3971(15) 0.069(6) Uani 1 1 d . . . . .
H46A H 0.9754 0.6989 0.4363 0.083 Uiso 1 1 calc R U . . .
H46B H 1.0013 0.7581 0.4158 0.083 Uiso 1 1 calc R U . . .
C47 C 1.0584(8) 0.6986(7) 0.4206(14) 0.060(5) Uani 1 1 d . . . . .
H47 H 1.0727 0.6999 0.4833 0.072 Uiso 1 1 calc R U . . .
C48 C 1.0910(7) 0.6775(7) 0.3517(14) 0.055(5) Uani 1 1 d . . . . .
H48 H 1.1278 0.6636 0.3675 0.066 Uiso 1 1 calc R U . . .
C49 C 1.0717(7) 0.6758(7) 0.2589(14) 0.057(5) Uani 1 1 d . . . . .
C50 C 0.9499(6) 0.8676(5) 0.0893(12) 0.036(3) Uani 1 1 d . . . . .
C51 C 0.9514(6) 0.9006(6) 0.1829(12) 0.041(4) Uani 1 1 d . U . . .
C52 C 0.9326(7) 0.8761(7) 0.2622(12) 0.049(4) Uani 1 1 d . . . . .
H52 H 0.9195 0.8391 0.2595 0.059 Uiso 1 1 calc R U . . .
C53 C 0.9322(8) 0.9040(9) 0.3457(14) 0.070(6) Uani 1 1 d . . . . .
H53 H 0.9180 0.8875 0.4006 0.084 Uiso 1 1 calc R U . . .
C54 C 0.9538(8) 0.9579(9) 0.3462(16) 0.072(7) Uani 1 1 d . . . . .
H54 H 0.9559 0.9773 0.4038 0.086 Uiso 1 1 calc R U . . .
C55 C 0.9718(8) 0.9836(8) 0.2688(19) 0.069(7) Uani 1 1 d . . . . .
H55 H 0.9840 1.0209 0.2710 0.082 Uiso 1 1 calc R U . . .
C56 C 0.9719(7) 0.9535(7) 0.1849(15) 0.055(5) Uani 1 1 d . . . . .

loop_
_atom_site_aniso_label
_atom_site_aniso_U_11
_atom_site_aniso_U_22
_atom_site_aniso_U_33
_atom_site_aniso_U_23
_atom_site_aniso_U_13
_atom_site_aniso_U_12
Dy1 0.0258(2) 0.01657(17) 0.0338(2) -0.0005(3) 0.00968(17) 0.0005(3)
Mn1 0.0294(10) 0.0132(8) 0.0448(13) 0.0016(8) 0.0061(9) -0.0005(7)
Mn2 0.0253(12) 0.0243(10) 0.0749(18) 0.0089(11) -0.0045(11) 0.0049(9)
Mn3 0.0250(10) 0.0180(9) 0.0607(15) -0.0049(9) 0.0037(10) -0.0028(8)
Mn4 0.0247(10) 0.0185(9) 0.0450(13) 0.0036(9) 0.0085(9) 0.0006(8)
Na1 0.044(3) 0.021(2) 0.064(4) 0.000(2) -0.002(3) -0.001(2)
O1 0.024(5) 0.017(4) 0.051(6) 0.019(4) 0.007(4) -0.001(3)
O2 0.033(5) 0.011(3) 0.050(6) 0.004(4) 0.008(4) 0.002(3)
O3 0.034(6) 0.037(6) 0.117(11) 0.027(6) -0.011(6) 0.013(5)
O4 0.026(4) 0.013(5) 0.064(6) 0.004(4) 0.002(4) -0.001(3)
O5 0.031(5) 0.037(5) 0.087(8) 0.008(6) -0.010(5) -0.007(5)
O6 0.027(5) 0.021(5) 0.115(10) -0.007(5) 0.001(6) -0.010(4)
O7 0.019(4) 0.019(4) 0.046(6) -0.003(4) 0.008(4) -0.010(3)
O8 0.031(5) 0.015(4) 0.050(6) -0.002(4) 0.010(4) -0.004(3)
O9 0.035(5) 0.026(4) 0.067(7) 0.017(4) 0.023(5) 0.011(4)
O10 0.023(4) 0.015(4) 0.037(4) 0.012(3) 0.014(3) 0.008(3)
O11 0.020(5) 0.019(4) 0.072(7) -0.002(4) 0.001(5) 0.007(4)
O12 0.029(5) 0.024(4) 0.095(9) 0.024(5) 0.007(5) -0.007(4)
O13 0.039(6) 0.024(5) 0.060(7) 0.000(4) 0.019(5) 0.009(4)
O14 0.041(7) 0.037(6) 0.091(10) 0.009(6) 0.026(7) 0.011(5)
O15 0.055(8) 0.112(13) 0.099(12) 0.001(10) 0.031(8) 0.032(8)
O16 0.028(5) 0.028(5) 0.064(7) 0.007(4) 0.026(5) 0.010(4)
O17 0.054(7) 0.019(5) 0.064(7) 0.001(5) 0.030(6) 0.001(5)
O18 0.093(11) 0.046(8) 0.112(13) 0.025(8) 0.043(10) 0.006(7)
O19 0.020(5) 0.040(6) 0.058(7) 0.004(5) -0.003(5) 0.007(4)
O20 0.040(6) 0.036(5) 0.041(6) 0.011(4) 0.000(5) 0.002(4)
O21 0.043(8) 0.122(13) 0.084(11) -0.010(9) -0.004(8) 0.028(8)
O22 0.042(6) 0.023(5) 0.055(7) -0.003(5) -0.011(5) -0.005(4)
O23 0.039(6) 0.027(5) 0.058(7) -0.011(4) -0.004(5) -0.004(4)
O24 0.062(8) 0.036(6) 0.102(11) -0.024(7) -0.011(8) -0.009(6)
O25 0.070(9) 0.049(6) 0.073(9) 0.005(6) -0.024(7) -0.003(7)
C57 0.08(2) 0.14(3) 0.07(2) 0.02(3) -0.023(19) -0.07(2)
N5 0.14(3) 0.14(2) 0.059(16) 0.021(19) -0.05(2) -0.08(3)
C58 0.22(5) 0.13(3) 0.067(19) -0.06(2) 0.06(3) -0.09(4)
C59 0.24(6) 0.21(5) 0.09(3) 0.08(3) -0.06(3) -0.09(4)
O25B 0.070(9) 0.049(6) 0.073(9) 0.005(6) -0.024(7) -0.003(7)
C57B 0.08(2) 0.14(3) 0.07(2) 0.02(3) -0.023(19) -0.07(2)
N5B 0.14(3) 0.14(2) 0.059(16) 0.021(19) -0.05(2) -0.08(3)
C58B 0.22(5) 0.13(3) 0.067(19) -0.06(2) 0.06(3) -0.09(4)
C59B 0.24(6) 0.21(5) 0.09(3) 0.08(3) -0.06(3) -0.09(4)
O26 0.041(6) 0.044(6) 0.057(7) -0.012(5) -0.005(5) 0.002(5)
O27 0.065(8) 0.032(5) 0.041(6) 0.002(4) 0.011(5) 0.001(5)
O28 0.066(8) 0.039(6) 0.038(6) -0.009(5) 0.011(5) -0.003(5)
O29 0.079(11) 0.088(11) 0.098(11) 0.013(9) -0.020(9) -0.007(9)
C60 0.081(15) 0.090(16) 0.055(12) -0.012(10) -0.019(11) -0.014(12)
N6 0.084(14) 0.128(19) 0.083(14) 0.011(13) -0.005(11) -0.013(13)
C61 0.10(2) 0.21(4) 0.20(4) 0.13(3) -0.06(3) -0.03(3)
C62 0.27(5) 0.13(3) 0.14(3) -0.08(2) 0.04(3) -0.08(3)
O30 0.113(11) 0.034(6) 0.054(8) -0.013(5) 0.005(7) 0.008(7)
C63 0.071(13) 0.053(11) 0.064(12) -0.017(9) 0.018(10) 0.006(9)
N7 0.080(11) 0.040(7) 0.041(7) -0.009(6) 0.016(7) 0.004(7)
C64 0.096(18) 0.14(2) 0.056(13) -0.021(14) 0.027(13) 0.008(17)
C65 0.18(3) 0.056(12) 0.041(10) -0.015(9) 0.011(13) 0.047(15)
O31 0.089(10) 0.051(7) 0.058(8) 0.009(5) 0.038(7) 0.013(6)
C66 0.092(17) 0.105(17) 0.055(12) -0.007(11) 0.046(12) 0.021(14)
N8 0.103(16) 0.124(18) 0.085(15) 0.034(13) 0.043(12) -0.010(14)
C67 0.22(4) 0.12(2) 0.11(2) 0.06(2) 0.00(2) -0.08(3)
C68 0.10(2) 0.32(6) 0.12(3) 0.02(3) 0.05(2) -0.04(3)
O32 0.149(15) 0.050(8) 0.073(10) -0.008(7) -0.015(10) 0.011(9)
C69 0.110(18) 0.077(15) 0.053(12) 0.005(10) -0.021(12) 0.019(13)
N9 0.106(14) 0.066(10) 0.043(9) -0.002(7) -0.010(9) 0.012(10)
C70 0.14(3) 0.10(2) 0.12(2) 0.011(16) -0.059(19) -0.072(19)
C71 0.082(15) 0.079(14) 0.070(13) 0.023(11) 0.010(11) -0.023(12)
N1 0.034(6) 0.023(5) 0.032(6) -0.006(4) 0.002(5) 0.012(4)
N2 0.026(3) 0.026(3) 0.029(3) -0.0010(14) 0.0021(14) -0.0004(14)
N3 0.028(6) 0.012(4) 0.027(6) 0.003(4) 0.013(5) 0.000(4)
N4 0.024(5) 0.016(4) 0.037(6) -0.012(4) 0.008(4) -0.011(4)
C1 0.024(6) 0.016(5) 0.042(8) 0.001(5) 0.005(6) -0.005(5)
C2 0.044(8) 0.034(7) 0.039(8) -0.003(6) 0.006(7) 0.002(6)
C3 0.046(9) 0.030(7) 0.036(8) 0.000(6) 0.001(7) 0.008(6)
C4 0.075(12) 0.027(7) 0.047(9) 0.014(6) -0.006(8) 0.016(7)
C5 0.059(10) 0.041(8) 0.055(10) 0.008(7) -0.005(8) 0.014(8)
C6 0.050(10) 0.046(9) 0.070(11) 0.011(8) 0.006(8) 0.019(8)
C7 0.052(10) 0.040(8) 0.058(10) 0.006(7) 0.001(8) 0.008(7)
C8 0.040(9) 0.029(7) 0.056(10) -0.004(7) 0.001(7) -0.014(6)
C9 0.028(8) 0.043(9) 0.085(13) -0.006(8) 0.002(8) -0.015(7)
C10 0.039(10) 0.044(9) 0.115(17) -0.013(10) -0.017(10) -0.005(8)
C11 0.033(8) 0.051(10) 0.113(16) -0.021(10) -0.019(9) -0.009(7)
C12 0.050(10) 0.075(13) 0.083(14) -0.026(11) -0.006(10) -0.023(10)
C13 0.039(8) 0.044(9) 0.082(12) -0.025(8) 0.007(8) -0.014(7)
C14 0.031(7) 0.039(8) 0.079(12) -0.014(8) -0.001(8) -0.011(6)
C15 0.038(7) 0.030(6) 0.026(7) -0.006(5) 0.006(6) 0.007(6)
C16 0.041(7) 0.018(5) 0.024(6) 0.000(5) -0.001(5) 0.007(5)
C17 0.034(7) 0.028(6) 0.043(8) -0.004(6) 0.013(6) -0.002(5)
C18 0.065(10) 0.016(5) 0.057(9) 0.010(6) -0.003(8) 0.010(6)
C19 0.049(9) 0.020(6) 0.065(10) -0.001(6) 0.016(8) 0.021(6)
C20 0.043(8) 0.030(7) 0.061(10) 0.008(7) 0.018(7) 0.017(6)
C21 0.040(7) 0.030(6) 0.036(7) 0.000(5) 0.021(6) 0.013(6)
C22 0.029(7) 0.040(8) 0.033(7) 0.012(6) 0.001(6) -0.009(6)
C23 0.026(7) 0.036(7) 0.065(10) -0.007(7) 0.018(7) -0.019(6)
C24 0.033(8) 0.032(8) 0.132(18) 0.014(9) 0.020(10) -0.002(6)
C25 0.046(11) 0.042(10) 0.19(3) 0.010(13) 0.047(14) -0.006(8)
C26 0.039(10) 0.037(10) 0.23(3) 0.032(14) 0.048(15) -0.005(8)
C27 0.058(12) 0.020(7) 0.16(2) 0.003(10) 0.038(13) -0.008(7)
C28 0.046(9) 0.024(6) 0.082(12) 0.004(7) 0.015(9) -0.010(6)
C29 0.027(8) 0.013(6) 0.116(17) -0.002(8) 0.019(10) 0.005(6)
C30 0.044(9) 0.032(7) 0.082(13) -0.020(8) 0.042(9) -0.006(7)
C31 0.074(14) 0.058(11) 0.057(12) -0.008(9) 0.020(11) -0.015(10)
C32 0.099(18) 0.062(12) 0.079(15) -0.007(11) 0.028(13) 0.004(12)
C33 0.068(14) 0.048(11) 0.12(2) -0.024(12) 0.061(14) -0.018(10)
C34 0.051(11) 0.056(11) 0.092(15) -0.021(11) 0.040(11) -0.010(9)
C35 0.042(10) 0.052(11) 0.089(15) 0.002(10) 0.023(10) 0.010(8)
C36 0.017(6) 0.041(7) 0.058(9) 0.004(7) 0.020(6) 0.009(6)
C37 0.037(8) 0.035(8) 0.087(13) 0.033(8) 0.037(9) 0.021(7)
C38 0.047(10) 0.088(14) 0.062(12) 0.017(11) -0.003(9) 0.011(10)
C39 0.068(14) 0.12(2) 0.075(16) 0.015(14) 0.004(12) 0.012(14)
C40 0.070(15) 0.12(2) 0.12(2) 0.065(19) 0.040(15) 0.052(15)
C41 0.061(13) 0.083(15) 0.12(2) 0.065(15) 0.042(14) 0.031(11)
C42 0.055(11) 0.040(9) 0.104(16) 0.020(10) 0.031(11) 0.011(8)
C43 0.029(8) 0.018(6) 0.117(18) 0.017(9) -0.006(10) -0.002(6)
C44 0.045(9) 0.047(9) 0.043(9) 0.006(7) -0.033(8) -0.006(7)
C45 0.039(9) 0.090(15) 0.050(11) 0.012(10) 0.007(8) 0.019(9)
C46 0.077(15) 0.061(12) 0.070(15) 0.004(10) -0.001(12) -0.006(11)
C47 0.071(12) 0.046(9) 0.063(12) -0.001(8) -0.015(10) -0.004(9)
C48 0.038(9) 0.047(9) 0.079(13) -0.001(9) -0.020(9) -0.010(7)
C49 0.037(9) 0.045(9) 0.087(14) 0.007(9) -0.006(9) -0.010(7)
C50 0.028(7) 0.021(6) 0.060(10) -0.022(6) -0.004(7) -0.006(5)
C51 0.038(7) 0.028(6) 0.058(8) -0.028(6) -0.015(7) 0.004(6)
C52 0.041(9) 0.055(10) 0.050(10) -0.027(8) -0.010(8) 0.022(8)
C53 0.050(10) 0.104(16) 0.054(11) -0.038(11) -0.007(9) 0.023(11)
C54 0.060(12) 0.079(14) 0.074(14) -0.049(12) -0.022(11) 0.036(11)
C55 0.040(10) 0.048(10) 0.12(2) -0.054(12) -0.011(11) 0.008(8)
C56 0.037(8) 0.043(9) 0.084(14) -0.032(9) -0.007(9) 0.001(7)

loop_
_atom_type_symbol
_atom_type_description
_atom_type_scat_dispersion_real
_atom_type_scat_dispersion_imag
_atom_type_scat_source
C C 0.0033 0.0016 'International Tables Vol C Tables 4.2.6.8 and 6.1.1.4'
H H 0.0000 0.0000 'International Tables Vol C Tables 4.2.6.8 and 6.1.1.4'
N N 0.0061 0.0033 'International Tables Vol C Tables 4.2.6.8 and 6.1.1.4'
O O 0.0106 0.0060 'International Tables Vol C Tables 4.2.6.8 and 6.1.1.4'
Na Na 0.0362 0.0249 'International Tables Vol C Tables 4.2.6.8 and 6.1.1.4'
Mn Mn 0.3368 0.7283 'International Tables Vol C Tables 4.2.6.8 and 6.1.1.4'
Dy Dy -0.1892 4.4098 'International Tables Vol C Tables 4.2.6.8 and 6.1.1.4'

loop_
_geom_angle_atom_site_label_1
_geom_angle_atom_site_label_2
_geom_angle_atom_site_label_3
_geom_angle
O20 Dy1 O23 75.7(4)
O20 Dy1 O16 75.7(3)
O23 Dy1 O16 120.9(4)
O20 Dy1 O13 119.0(4)
O23 Dy1 O13 76.0(4)
O16 Dy1 O13 74.6(3)
O20 Dy1 O4 144.5(3)
O23 Dy1 O4 139.7(3)
O16 Dy1 O4 82.1(3)
O13 Dy1 O4 80.1(4)
O20 Dy1 O10 79.9(3)
O23 Dy1 O10 82.3(3)
O16 Dy1 O10 139.7(3)
O13 Dy1 O10 145.7(3)
O4 Dy1 O10 100.9(3)
O20 Dy1 O1 139.9(3)
O23 Dy1 O1 78.4(3)
O16 Dy1 O1 144.4(3)
O13 Dy1 O1 83.0(3)
O4 Dy1 O1 66.8(3)
O10 Dy1 O1 66.6(3)
O20 Dy1 O7 82.8(3)
O23 Dy1 O7 144.1(3)
O16 Dy1 O7 79.9(3)
O13 Dy1 O7 139.9(3)
O4 Dy1 O7 66.1(3)
O10 Dy1 O7 65.6(3)
O1 Dy1 O7 101.6(3)
O20 Dy1 Na1 121.5(3)
O23 Dy1 Na1 120.0(3)
O16 Dy1 Na1 119.0(3)
O13 Dy1 Na1 119.5(3)
O4 Dy1 Na1 49.2(3)
O10 Dy1 Na1 51.7(2)
O1 Dy1 Na1 51.0(2)
O7 Dy1 Na1 50.6(2)
O12 Mn1 O1 177.6(5)
O12 Mn1 O2 97.2(4)
O1 Mn1 O2 82.4(3)
O12 Mn1 N4 91.4(4)
O1 Mn1 N4 88.9(4)
O2 Mn1 N4 169.9(4)
O12 Mn1 O22 90.2(5)
O1 Mn1 O22 92.2(4)
O2 Mn1 O22 91.2(4)
N4 Mn1 O22 94.0(4)
O12 Mn1 O28 95.4(5)
O1 Mn1 O28 82.2(4)
O2 Mn1 O28 88.4(4)
N4 Mn1 O28 85.5(4)
O22 Mn1 O28 174.4(4)
O12 Mn1 Na1 129.8(4)
O1 Mn1 Na1 48.2(3)
O2 Mn1 Na1 102.8(3)
N4 Mn1 Na1 67.5(3)
O22 Mn1 Na1 134.1(3)
O28 Mn1 Na1 40.8(3)
O3 Mn2 O4 176.5(6)
O3 Mn2 O5 96.8(5)
O4 Mn2 O5 82.4(4)
O3 Mn2 N1 90.7(5)
O4 Mn2 N1 89.8(4)
O5 Mn2 N1 170.6(5)
O3 Mn2 O14 90.7(5)
O4 Mn2 O14 92.7(5)
O5 Mn2 O14 89.5(5)
N1 Mn2 O14 96.1(5)
O3 Mn2 O25 94.2(6)
O4 Mn2 O25 82.3(4)
O5 Mn2 O25 87.3(5)
N1 Mn2 O25 86.5(5)
O14 Mn2 O25 174.4(4)
O3 Mn2 Na1 129.5(5)
O4 Mn2 Na1 47.7(3)
O5 Mn2 Na1 102.3(4)
N1 Mn2 Na1 68.4(3)
O14 Mn2 Na1 135.2(4)
O25 Mn2 Na1 41.6(3)
O6 Mn3 O7 178.6(5)
O6 Mn3 O8 98.0(4)
O7 Mn3 O8 81.9(4)
O6 Mn3 N2 90.2(5)
O7 Mn3 N2 89.8(4)
O8 Mn3 N2 170.9(4)
O6 Mn3 O17 89.6(5)
O7 Mn3 O17 91.8(4)
O8 Mn3 O17 89.3(4)
N2 Mn3 O17 94.8(4)
O6 Mn3 O26 95.2(5)
O7 Mn3 O26 83.4(4)
O8 Mn3 O26 89.8(4)
N2 Mn3 O26 85.4(4)
O17 Mn3 O26 175.1(4)
O6 Mn3 Na1 130.0(4)
O7 Mn3 Na1 48.8(3)
O8 Mn3 Na1 104.6(3)
N2 Mn3 Na1 66.8(3)
O17 Mn3 Na1 133.8(3)
O26 Mn3 Na1 42.0(3)
O9 Mn4 O11 97.3(4)
O9 Mn4 O10 176.6(5)
O11 Mn4 O10 82.5(4)
O9 Mn4 N3 90.9(4)
O11 Mn4 N3 170.3(4)
O10 Mn4 N3 89.0(4)
O9 Mn4 O19 90.7(4)
O11 Mn4 O19 91.1(4)
O10 Mn4 O19 92.8(4)
N3 Mn4 O19 94.0(4)
O9 Mn4 O27 95.7(4)
O11 Mn4 O27 89.2(4)
O10 Mn4 O27 80.9(4)
N3 Mn4 O27 84.8(4)
O19 Mn4 O27 173.5(4)
O9 Mn4 Na1 130.0(4)
O11 Mn4 Na1 103.0(3)
O10 Mn4 Na1 47.0(3)
N3 Mn4 Na1 67.6(3)
O19 Mn4 Na1 133.4(3)
O27 Mn4 Na1 40.4(3)
O25 Na1 O28 87.4(5)
O25 Na1 O26 88.3(5)
O28 Na1 O26 152.9(5)
O25 Na1 O27 154.7(5)
O28 Na1 O27 87.1(4)
O26 Na1 O27 85.6(4)
O25 Na1 O4 66.8(4)
O28 Na1 O4 118.9(4)
O26 Na1 O4 83.5(4)
O27 Na1 O4 136.4(4)
O25 Na1 O7 119.8(5)
O28 Na1 O7 137.5(4)
O26 Na1 O7 66.3(3)
O27 Na1 O7 79.8(3)
O4 Na1 O7 57.2(3)
O25 Na1 O1 83.0(4)
O28 Na1 O1 65.6(3)
O26 Na1 O1 140.1(4)
O27 Na1 O1 116.7(4)
O4 Na1 O1 57.3(3)
O7 Na1 O1 84.6(3)
O25 Na1 O10 138.5(4)
O28 Na1 O10 82.1(4)
O26 Na1 O10 117.6(4)
O27 Na1 O10 64.8(3)
O4 Na1 O10 83.6(3)
O7 Na1 O10 55.6(3)
O1 Na1 O10 56.1(3)
O25 Na1 Dy1 103.5(4)
O28 Na1 Dy1 103.0(3)
O26 Na1 Dy1 104.0(3)
O27 Na1 Dy1 101.8(3)
O4 Na1 Dy1 41.8(2)
O7 Na1 Dy1 42.53(19)
O1 Na1 Dy1 42.08(18)
O10 Na1 Dy1 41.83(18)
O25 Na1 Mn2 40.2(3)
O28 Na1 Mn2 95.1(3)
O26 Na1 Mn2 98.7(3)
O27 Na1 Mn2 165.1(4)
O4 Na1 Mn2 31.67(19)
O7 Na1 Mn2 88.8(2)
O1 Na1 Mn2 51.9(2)
O10 Na1 Mn2 100.8(2)
Dy1 Na1 Mn2 63.30(11)
O25 Na1 Mn3 96.0(4)
O28 Na1 Mn3 166.7(3)
O26 Na1 Mn3 40.4(3)
O27 Na1 Mn3 95.1(3)
O4 Na1 Mn3 51.94(19)
O7 Na1 Mn3 31.28(18)
O1 Na1 Mn3 101.9(2)
O10 Na1 Mn3 86.9(2)
Dy1 Na1 Mn3 63.63(11)
Mn2 Na1 Mn3 79.58(14)
O25 Na1 H27B 146(2)
O28 Na1 H27B 68.8(18)
O26 Na1 H27B 102(2)
O27 Na1 H27B 18.3(18)
O4 Na1 H27B 146(2)
O7 Na1 H27B 94.0(19)
O1 Na1 H27B 107(2)
O10 Na1 H27B 64(2)
Dy1 Na1 H27B 105(2)
Mn2 Na1 H27B 159(2)
Mn3 Na1 H27B 112.9(17)
O25 Na1 H28A 97.7(18)
O28 Na1 H28A 18.4(19)
O26 Na1 H28A 138(2)
O27 Na1 H28A 71.4(17)
O4 Na1 H28A 137(2)
O7 Na1 H28A 138.2(19)
O1 Na1 H28A 82(2)
O10 Na1 H28A 84(2)
Dy1 Na1 H28A 115(2)
Mn2 Na1 H28A 112.7(18)
Mn3 Na1 H28A 166.1(17)
H27B Na1 H28A 53(2)
O25 Na1 H28B 69.4(15)
O28 Na1 H28B 18.4(13)
O26 Na1 H28B 142(3)
O27 Na1 H28B 102(3)
O4 Na1 H28B 113(4)
O7 Na1 H28B 151(4)
O1 Na1 H28B 69(4)
O10 Na1 H28B 98(3)
Dy1 Na1 H28B 110(4)
Mn2 Na1 H28B 84(3)
Mn3 Na1 H28B 163(3)
H27B Na1 H28B 84(3)
H28A Na1 H28B 30(3)
N1 O1 Mn1 112.2(6)
N1 O1 Dy1 120.8(6)
Mn1 O1 Dy1 123.2(4)
N1 O1 Na1 102.3(6)
Mn1 O1 Na1 101.2(4)
Dy1 O1 Na1 86.9(3)
C1 O2 Mn1 112.5(7)
C7 O3 Mn2 132.3(10)
N2 O4 Mn2 111.7(7)
N2 O4 Dy1 121.6(7)
Mn2 O4 Dy1 121.6(4)
N2 O4 Na1 103.6(7)
Mn2 O4 Na1 100.6(4)
Dy1 O4 Na1 89.0(3)
C8 O5 Mn2 113.5(9)
C14 O6 Mn3 128.3(9)
N3 O7 Mn3 112.4(6)
N3 O7 Dy1 119.8(6)
Mn3 O7 Dy1 122.0(4)
N3 O7 Na1 108.4(6)
Mn3 O7 Na1 99.9(4)
Dy1 O7 Na1 86.8(3)
C15 O8 Mn3 113.0(7)
C21 O9 Mn4 128.4(8)
N4 O10 Mn4 111.4(6)
N4 O10 Dy1 121.6(6)
Mn4 O10 Dy1 122.5(4)
N4 O10 Na1 102.8(6)
Mn4 O10 Na1 103.1(4)
Dy1 O10 Na1 86.4(3)
C22 O11 Mn4 112.2(7)
C28 O12 Mn1 130.8(8)
C29 O13 Dy1 142.3(11)
C29 O14 Mn2 125.8(11)
C35 O15 H15 109.5
C36 O16 Dy1 137.8(8)
C36 O17 Mn3 126.1(10)
C42 O18 H18A 109.5
C43 O19 Mn4 125.7(11)
C43 O20 Dy1 142.2(11)
C49 O21 H21 109.5
C50 O22 Mn1 123.9(9)
C50 O23 Dy1 142.4(10)
C56 O24 H24A 109.5
C57 O25 Mn2 92(2)
C57 O25 Na1 155(4)
Mn2 O25 Na1 98.2(5)
O25 C57 N5 119(3)
O25 C57 H57 120.5
N5 C57 H57 120.5
C57 N5 C59 124(3)
C57 N5 C58 115(3)
C59 N5 C58 121(3)
N5 C58 H58A 109.5
N5 C58 H58B 109.5
H58A C58 H58B 109.5
N5 C58 H58C 109.5
H58A C58 H58C 109.5
H58B C58 H58C 109.5
N5 C59 H59A 109.5
N5 C59 H59B 109.7
H59A C59 H59B 109.5
N5 C59 H59C 109.1
H59A C59 H59C 109.5
H59B C59 H59C 109.5
N5B C57B H57B 118.0
C57B N5B C58B 121(2)
C57B N5B C59B 121(3)
C58B N5B C59B 118(3)
N5B C58B H58D 109.5
N5B C58B H58E 109.5
H58D C58B H58E 109.5
N5B C58B H58F 109.5
H58D C58B H58F 109.5
H58E C58B H58F 109.5
N5B C59B H59D 109.5
N5B C59B H59E 109.5
H59D C59B H59E 109.5
N5B C59B H59F 109.5
H59D C59B H59F 109.5
H59E C59B H59F 109.5
Mn3 O26 Na1 97.6(4)
Mn3 O26 H26A 102(9)
Na1 O26 H26A 112(10)
Mn3 O26 H26B 114(10)
Na1 O26 H26B 111(10)
H26A O26 H26B 118(10)
Mn4 O27 Na1 99.9(4)
Mn4 O27 H27A 118(10)
Na1 O27 H27A 102(10)
Mn4 O27 H27B 103(8)
Na1 O27 H27B 97(10)
H27A O27 H27B 130(10)
Mn1 O28 Na1 99.3(4)
Mn1 O28 H28A 128(8)
Na1 O28 H28A 98(10)
Mn1 O28 H28B 116(10)
Na1 O28 H28B 97(7)
H28A O28 H28B 110(10)
O29 C60 N6 123(2)
O29 C60 H60 118.3
N6 C60 H60 118.3
C60 N6 C62 122(2)
C60 N6 C61 120.5(19)
C62 N6 C61 118(2)
N6 C61 H61A 109.5
N6 C61 H61B 109.5
H61A C61 H61B 109.5
N6 C61 H61C 109.5
H61A C61 H61C 109.5
H61B C61 H61C 109.5
N6 C62 H62A 109.5
N6 C62 H62B 109.5
H62A C62 H62B 109.5
N6 C62 H62C 109.5
H62A C62 H62C 109.5
H62B C62 H62C 109.5
O30 C63 N7 126.9(17)
O30 C63 H63 116.5
N7 C63 H63 116.5
C63 N7 C64 118.8(15)
C63 N7 C65 121.9(16)
C64 N7 C65 119.2(16)
N7 C64 H64A 109.5
N7 C64 H64B 109.5
H64A C64 H64B 109.5
N7 C64 H64C 109.5
H64A C64 H64C 109.5
H64B C64 H64C 109.5
N7 C65 H65A 109.5
N7 C65 H65B 109.5
H65A C65 H65B 109.5
N7 C65 H65C 109.5
H65A C65 H65C 109.5
H65B C65 H65C 109.5
O31 C66 N8 126(2)
O31 C66 H66 117.2
N8 C66 H66 117.2
C66 N8 C67 118.8(18)
C66 N8 C68 121(2)
C67 N8 C68 120(2)
N8 C67 H67A 109.5
N8 C67 H67B 109.5
H67A C67 H67B 109.5
N8 C67 H67C 109.5
H67A C67 H67C 109.5
H67B C67 H67C 109.5
N8 C68 H68A 109.5
N8 C68 H68B 109.5
H68A C68 H68B 109.5
N8 C68 H68C 109.5
H68A C68 H68C 109.5
H68B C68 H68C 109.5
O32 C69 N9 125(2)
O32 C69 H69 117.3
N9 C69 H69 117.3
C69 N9 C70 121.6(17)
C69 N9 C71 122.6(17)
C70 N9 C71 115.5(16)
N9 C70 H70A 109.5
N9 C70 H70B 109.5
H70A C70 H70B 109.5
N9 C70 H70C 109.5
H70A C70 H70C 109.5
H70B C70 H70C 109.5
N9 C71 H71A 109.5
N9 C71 H71B 109.5
H71A C71 H71B 109.5
N9 C71 H71C 109.5
H71A C71 H71C 109.5
H71B C71 H71C 109.5
C1 N1 O1 111.8(10)
C1 N1 Mn2 130.8(9)
O1 N1 Mn2 114.9(7)
C8 N2 O4 111.1(10)
C8 N2 Mn3 132.1(10)
O4 N2 Mn3 114.1(8)
C15 N3 O7 111.5(10)
C15 N3 Mn4 130.7(9)
O7 N3 Mn4 114.3(6)
C22 N4 O10 112.3(10)
C22 N4 Mn1 129.8(9)
O10 N4 Mn1 115.8(7)
O2 C1 N1 120.2(11)
O2 C1 C2 121.7(11)
N1 C1 C2 118.0(11)
C3 C2 C7 119.8(14)
C3 C2 C1 116.7(13)
C7 C2 C1 123.5(12)
C2 C3 C4 120.3(15)
C2 C3 H3 119.9
C4 C3 H3 119.9
C5 C4 C3 119.2(14)
C5 C4 H4 120.4
C3 C4 H4 120.4
C6 C5 C4 119.8(15)
C6 C5 H5 120.1
C4 C5 H5 120.1
C7 C6 C5 122.5(17)
C7 C6 H6 118.8
C5 C6 H6 118.8
O3 C7 C6 119.1(15)
O3 C7 C2 122.6(13)
C6 C7 C2 118.2(14)
O5 C8 N2 120.6(12)
O5 C8 C9 122.6(14)
N2 C8 C9 116.2(14)
C14 C9 C10 123.0(14)
C14 C9 C8 122.8(14)
C10 C9 C8 114.1(15)
C11 C10 C9 117.5(16)
C11 C10 H10 121.3
C9 C10 H10 121.3
C12 C11 C10 120.0(16)
C12 C11 H11 120.0
C10 C11 H11 120.0
C13 C12 C11 121.4(16)
C13 C12 H12 119.3
C11 C12 H12 119.3
C12 C13 C14 120.7(16)
C12 C13 H13 119.7
C14 C13 H13 119.7
O6 C14 C9 127.0(13)
O6 C14 C13 116.0(14)
C9 C14 C13 116.9(14)
O8 C15 N3 120.9(11)
O8 C15 C16 120.8(11)
N3 C15 C16 118.2(12)
C21 C16 C17 120.7(12)
C21 C16 C15 121.5(11)
C17 C16 C15 117.8(12)
C18 C17 C16 120.8(13)
C18 C17 H17 119.6
C16 C17 H17 119.6
C19 C18 C17 119.1(12)
C19 C18 H18 120.5
C17 C18 H18 120.5
C20 C19 C18 121.6(13)
C20 C19 H19 119.2
C18 C19 H19 119.2
C19 C20 C21 121.3(15)
C19 C20 H20 119.4
C21 C20 H20 119.4
O9 C21 C16 127.5(11)
O9 C21 C20 115.9(12)
C16 C21 C20 116.5(12)
N4 C22 O11 120.5(11)
N4 C22 C23 118.8(13)
O11 C22 C23 120.3(12)
C28 C23 C24 118.6(12)
C28 C23 C22 124.8(13)
C24 C23 C22 116.6(14)
C25 C24 C23 119.4(16)
C25 C24 H24 120.3
C23 C24 H24 120.3
C26 C25 C24 120.3(18)
C26 C25 H25 119.9
C24 C25 H25 119.9
C25 C26 C27 121.0(16)
C25 C26 H26 119.5
C27 C26 H26 119.5
C26 C27 C28 120.4(16)
C26 C27 H27 119.8
C28 C27 H27 119.8
O12 C28 C27 117.1(14)
O12 C28 C23 122.7(12)
C27 C28 C23 119.9(15)
O13 C29 O14 122.8(18)
O13 C29 C30 117.4(19)
O14 C29 C30 119.8(15)
C31 C30 C35 123.3(18)
C31 C30 C29 118.4(16)
C35 C30 C29 118.4(19)
C30 C31 C32 118(2)
C30 C31 H31 121.2
C32 C31 H31 121.2
C31 C32 C33 120(2)
C31 C32 H32 119.9
C33 C32 H32 119.9
C34 C33 C32 120(2)
C34 C33 H33 119.8
C32 C33 H33 119.8
C33 C34 C35 121(2)
C33 C34 H34 119.5
C35 C34 H34 119.5
O15 C35 C34 119.0(19)
O15 C35 C30 123.4(18)
C34 C35 C30 117(2)
O17 C36 O16 124.0(16)
O17 C36 C37 118.0(14)
O16 C36 C37 118.0(15)
C38 C37 C42 120.0
C38 C37 C36 120.2(10)
C42 C37 C36 119.8(10)
C37 C38 C39 120.0
C37 C38 H38 120.0
C39 C38 H38 120.0
C40 C39 C38 120.0
C40 C39 H39 120.0
C38 C39 H39 120.0
C39 C40 C41 120.0
C39 C40 H40 120.0
C41 C40 H40 120.0
C42 C41 C40 120.0
C42 C41 H41 120.0
C40 C41 H41 120.0
O18 C42 C41 117.7(11)
O18 C42 C37 122.3(11)
C41 C42 C37 120.0
O20 C43 O19 122.8(19)
O20 C43 C44 119.2(19)
O19 C43 C44 117.9(15)
C49 C44 C45 120.8(15)
C49 C44 C43 121.2(18)
C45 C44 C43 117.9(15)
C46 C45 C44 120.3(18)
C46 C45 H45 119.9
C44 C45 H45 119.9
C45 C46 C47 119.3(19)
C45 C46 H46A 107.5
C47 C46 H46A 107.5
C45 C46 H46B 107.5
C47 C46 H46B 107.5
H46A C46 H46B 107.0
C48 C47 C46 119.1(17)
C48 C47 H47 120.4
C46 C47 H47 120.4
C47 C48 C49 121.8(17)
C47 C48 H48 119.1
C49 C48 H48 119.1
O21 C49 C44 122.3(18)
O21 C49 C48 119.1(16)
C44 C49 C48 118.6(18)
O22 C50 O23 127.1(13)
O22 C50 C51 117.6(12)
O23 C50 C51 115.4(15)
C56 C51 C52 120.8(15)
C56 C51 C50 119.9(16)
C52 C51 C50 119.3(13)
C53 C52 C51 121.3(19)
C53 C52 H52 119.4
C51 C52 H52 119.4
C52 C53 C54 117(2)
C52 C53 H53 121.6
C54 C53 H53 121.6
C55 C54 C53 123.3(17)
C55 C54 H54 118.4
C53 C54 H54 118.4
C54 C55 C56 118.0(19)
C54 C55 H55 121.0
C56 C55 H55 121.0
O24 C56 C51 122.7(16)
O24 C56 C55 117.6(17)
C51 C56 C55 120(2)

loop_
_geom_bond_atom_site_label_1
_geom_bond_atom_site_label_2
_geom_bond_distance
Dy1 O20 2.264(9)
Dy1 O23 2.278(9)
Dy1 O16 2.303(9)
Dy1 O13 2.308(9)
Dy1 O4 2.364(9)
Dy1 O10 2.371(8)
Dy1 O1 2.381(8)
Dy1 O7 2.402(8)
Dy1 Na1 3.548(6)
Mn1 O12 1.813(9)
Mn1 O1 1.883(8)
Mn1 O2 1.927(8)
Mn1 N4 1.955(10)
Mn1 O22 2.235(11)
Mn1 O28 2.364(11)
Mn1 Na1 3.633(6)
Mn2 O3 1.811(10)
Mn2 O4 1.907(8)
Mn2 O5 1.911(10)
Mn2 N1 1.942(12)
Mn2 O14 2.220(13)
Mn2 O25 2.329(14)
Mn2 Na1 3.569(6)
Mn3 O6 1.831(10)
Mn3 O7 1.896(8)
Mn3 O8 1.918(9)
Mn3 N2 1.943(12)
Mn3 O17 2.218(11)
Mn3 O26 2.351(12)
Mn3 Na1 3.596(6)
Mn4 O9 1.835(9)
Mn4 O11 1.897(9)
Mn4 O10 1.902(7)
Mn4 N3 1.951(10)
Mn4 O19 2.184(11)
Mn4 O27 2.407(11)
Mn4 Na1 3.716(6)
Na1 O25 2.392(14)
Na1 O28 2.404(12)
Na1 O26 2.428(12)
Na1 O27 2.446(13)
Na1 O4 2.686(12)
Na1 O7 2.747(11)
Na1 O1 2.762(11)
Na1 O10 2.791(11)
Na1 H27B 2.68(17)
Na1 H28A 2.66(17)
Na1 H28B 2.64(9)
O1 N1 1.443(12)
O2 C1 1.286(14)
O3 C7 1.314(18)
O4 N2 1.462(13)
O5 C8 1.286(17)
O6 C14 1.340(18)
O7 N3 1.434(13)
O8 C15 1.278(15)
O9 C21 1.321(15)
O10 N4 1.426(12)
O11 C22 1.296(16)
O12 C28 1.354(18)
O13 C29 1.266(17)
O14 C29 1.27(2)
O15 C35 1.29(3)
O15 H15 0.8400
O16 C36 1.287(18)
O17 C36 1.24(2)
O18 C42 1.330(19)
O18 H18A 0.8400
O19 C43 1.30(2)
O20 C43 1.249(18)
O21 C49 1.36(2)
O21 H21 0.8400
O22 C50 1.215(19)
O23 C50 1.259(15)
O24 C56 1.36(2)
O24 H24A 0.8400
O25 C57 1.24(2)
C57 N5 1.32(2)
C57 H57 0.9500
N5 C59 1.43(2)
N5 C58 1.43(3)
C58 H58A 0.9800
C58 H58B 0.9800
C58 H58C 0.9800
C59 H59A 0.9800
C59 H59B 0.9800
C59 H59C 0.9800
C57B N5B 1.32(2)
C57B H57B 0.9500
N5B C58B 1.41(2)
N5B C59B 1.45(2)
C58B H58D 0.9800
C58B H58E 0.9800
C58B H58F 0.9800
C59B H59D 0.9800
C59B H59E 0.9800
C59B H59F 0.9800
O26 H26A 0.85(3)
O26 H26B 0.83(3)
O27 H27A 0.84(3)
O27 H27B 0.85(3)
O28 H28A 0.85(3)
O28 H28B 0.84(3)
O29 C60 1.258(17)
C60 N6 1.315(18)
C60 H60 0.9500
N6 C62 1.44(2)
N6 C61 1.44(2)
C61 H61A 0.9800
C61 H61B 0.9800
C61 H61C 0.9800
C62 H62A 0.9800
C62 H62B 0.9800
C62 H62C 0.9800
O30 C63 1.224(15)
C63 N7 1.337(16)
C63 H63 0.9500
N7 C64 1.397(19)
N7 C65 1.419(17)
C64 H64A 0.9800
C64 H64B 0.9800
C64 H64C 0.9800
C65 H65A 0.9800
C65 H65B 0.9800
C65 H65C 0.9800
O31 C66 1.228(17)
C66 N8 1.305(19)
C66 H66 0.9500
N8 C67 1.41(2)
N8 C68 1.44(2)
C67 H67A 0.9800
C67 H67B 0.9800
C67 H67C 0.9800
C68 H68A 0.9800
C68 H68B 0.9800
C68 H68C 0.9800
O32 C69 1.218(17)
C69 N9 1.329(17)
C69 H69 0.9500
N9 C70 1.411(19)
N9 C71 1.437(17)
C70 H70A 0.9800
C70 H70B 0.9800
C70 H70C 0.9800
C71 H71A 0.9800
C71 H71B 0.9800
C71 H71C 0.9800
N1 C1 1.313(15)
N2 C8 1.317(18)
N3 C15 1.303(15)
N4 C22 1.293(17)
C1 C2 1.470(18)
C2 C3 1.378(19)
C2 C7 1.43(2)
C3 C4 1.41(2)
C3 H3 0.9500
C4 C5 1.39(2)
C4 H4 0.9500
C5 C6 1.38(2)
C5 H5 0.9500
C6 C7 1.37(2)
C6 H6 0.9500
C8 C9 1.479(19)
C9 C14 1.37(2)
C9 C10 1.41(2)
C10 C11 1.40(2)
C10 H10 0.9500
C11 C12 1.40(3)
C11 H11 0.9500
C12 C13 1.34(2)
C12 H12 0.9500
C13 C14 1.446(19)
C13 H13 0.9500
C15 C16 1.483(17)
C16 C21 1.381(19)
C16 C17 1.402(17)
C17 C18 1.375(19)
C17 H17 0.9500
C18 C19 1.37(2)
C18 H18 0.9500
C19 C20 1.337(18)
C19 H19 0.9500
C20 C21 1.447(17)
C20 H20 0.9500
C22 C23 1.477(18)
C23 C28 1.38(2)
C23 C24 1.41(2)
C24 C25 1.37(2)
C24 H24 0.9500
C25 C26 1.35(3)
C25 H25 0.9500
C26 C27 1.35(2)
C26 H26 0.9500
C27 C28 1.37(2)
C27 H27 0.9500
C29 C30 1.50(2)
C30 C31 1.33(3)
C30 C35 1.42(2)
C31 C32 1.39(3)
C31 H31 0.9500
C32 C33 1.42(3)
C32 H32 0.9500
C33 C34 1.32(3)
C33 H33 0.9500
C34 C35 1.38(3)
C34 H34 0.9500
C36 C37 1.51(2)
C37 C38 1.3900
C37 C42 1.3900
C38 C39 1.3900
C38 H38 0.9500
C39 C40 1.3900
C39 H39 0.9500
C40 C41 1.3900
C40 H40 0.9500
C41 C42 1.3900
C41 H41 0.9500
C43 C44 1.52(3)
C44 C49 1.36(2)
C44 C45 1.42(2)
C45 C46 1.34(3)
C45 H45 0.9500
C46 C47 1.43(3)
C46 H46A 0.9900
C46 H46B 0.9900
C47 C48 1.36(3)
C47 H47 0.9500
C48 C49 1.39(3)
C48 H48 0.9500
C50 C51 1.56(2)
C51 C56 1.37(2)
C51 C52 1.37(2)
C52 C53 1.37(2)
C52 H52 0.9500
C53 C54 1.40(3)
C53 H53 0.9500
C54 C55 1.35(3)
C54 H54 0.9500
C55 C56 1.41(3)
C55 H55 0.9500

loop_
_geom_hbond_atom_site_label_D
_geom_hbond_atom_site_label_H
_geom_hbond_atom_site_label_A
_geom_hbond_distance_DH
_geom_hbond_distance_HA
_geom_hbond_distance_DA
_geom_hbond_angle_DHA
O15 H15 O14 0.84 1.85 2.546(17) 139.3
O18 H18A O17 0.84 1.83 2.534(16) 139.9
O21 H21 O19 0.84 1.83 2.550(17) 142.5
O24 H24A O22 0.84 1.84 2.557(14) 143.0
O26 H26A O30 0.85(3) 1.90(3) 2.706(17) 157(10)
O26 H26B O29 0.83(3) 1.89(3) 2.711(17) 168(15)
O27 H27A O30 0.84(3) 1.94(3) 2.768(15) 168(14)
O27 H27B O31 0.85(3) 1.91(3) 2.724(15) 162(11)
O28 H28A O31 0.85(3) 1.95(3) 2.741(17) 155(9)
O28 H28B O32 0.84(3) 1.89(3) 2.683(18) 157(10)

loop_
_geom_torsion_atom_site_label_1
_geom_torsion_atom_site_label_2
_geom_torsion_atom_site_label_3
_geom_torsion_atom_site_label_4
_geom_torsion
O2 Mn1 O1 N1 6.4(7)
N4 Mn1 O1 N1 -168.6(7)
O22 Mn1 O1 N1 97.4(7)
O28 Mn1 O1 N1 -83.0(7)
Na1 Mn1 O1 N1 -108.4(8)
O2 Mn1 O1 Dy1 -151.5(6)
N4 Mn1 O1 Dy1 33.4(5)
O22 Mn1 O1 Dy1 -60.5(5)
O28 Mn1 O1 Dy1 119.1(5)
Na1 Mn1 O1 Dy1 93.7(5)
O2 Mn1 O1 Na1 114.8(4)
N4 Mn1 O1 Na1 -60.2(4)
O22 Mn1 O1 Na1 -154.2(4)
O28 Mn1 O1 Na1 25.4(4)
O5 Mn2 O3 C7 -174.0(16)
N1 Mn2 O3 C7 0.3(17)
O14 Mn2 O3 C7 96.4(17)
O25 Mn2 O3 C7 -86.3(17)
Na1 Mn2 O3 C7 -61.9(18)
O8 Mn3 O6 C14 -178.8(15)
N2 Mn3 O6 C14 -2.9(15)
O17 Mn3 O6 C14 91.9(15)
O26 Mn3 O6 C14 -88.3(15)
Na1 Mn3 O6 C14 -62.1(16)
O8 Mn3 O7 N3 2.9(7)
N2 Mn3 O7 N3 -173.2(8)
O17 Mn3 O7 N3 92.0(8)
O26 Mn3 O7 N3 -87.8(8)
Na1 Mn3 O7 N3 -114.7(8)
O8 Mn3 O7 Dy1 -149.9(6)
N2 Mn3 O7 Dy1 33.9(6)
O17 Mn3 O7 Dy1 -60.9(5)
O26 Mn3 O7 Dy1 119.3(5)
Na1 Mn3 O7 Dy1 92.5(5)
O8 Mn3 O7 Na1 117.6(4)
N2 Mn3 O7 Na1 -58.6(4)
O17 Mn3 O7 Na1 -153.3(4)
O26 Mn3 O7 Na1 26.9(4)
O11 Mn4 O9 C21 -176.9(12)
N3 Mn4 O9 C21 -2.1(13)
O19 Mn4 O9 C21 91.9(12)
O27 Mn4 O9 C21 -87.0(12)
Na1 Mn4 O9 C21 -63.1(13)
O9 Mn4 O11 C22 167.0(9)
O10 Mn4 O11 C22 -9.5(9)
O19 Mn4 O11 C22 -102.2(9)
O27 Mn4 O11 C22 71.4(9)
Na1 Mn4 O11 C22 33.1(9)
O2 Mn1 O12 C28 -173.1(15)
N4 Mn1 O12 C28 1.6(15)
O22 Mn1 O12 C28 95.6(15)
O28 Mn1 O12 C28 -84.1(15)
Na1 Mn1 O12 C28 -59.8(16)
Mn2 O25 C57 N5 170(7)
Na1 O25 C57 N5 -76(10)
O25 C57 N5 C59 -180(7)
O25 C57 N5 C58 6(11)
O29 C60 N6 C62 180(2)
O29 C60 N6 C61 -2(4)
O30 C63 N7 C64 1(3)
O30 C63 N7 C65 179.8(18)
O31 C66 N8 C67 2(4)
O31 C66 N8 C68 -177(3)
O32 C69 N9 C70 4(3)
O32 C69 N9 C71 177(2)
Mn1 O1 N1 C1 -3.5(12)
Dy1 O1 N1 C1 155.1(9)
Na1 O1 N1 C1 -111.2(9)
Mn1 O1 N1 Mn2 160.4(5)
Dy1 O1 N1 Mn2 -41.1(10)
Na1 O1 N1 Mn2 52.7(7)
Mn2 O4 N2 C8 -1.8(14)
Dy1 O4 N2 C8 153.3(10)
Na1 O4 N2 C8 -109.3(11)
Mn2 O4 N2 Mn3 162.1(5)
Dy1 O4 N2 Mn3 -42.8(11)
Na1 O4 N2 Mn3 54.6(8)
Mn3 O7 N3 C15 -0.4(12)
Dy1 O7 N3 C15 153.1(8)
Na1 O7 N3 C15 -109.8(9)
Mn3 O7 N3 Mn4 160.9(5)
Dy1 O7 N3 Mn4 -45.6(10)
Na1 O7 N3 Mn4 51.5(8)
Mn4 O10 N4 C22 -1.9(12)
Dy1 O10 N4 C22 154.7(9)
Na1 O10 N4 C22 -111.6(10)
Mn4 O10 N4 Mn1 163.4(5)
Dy1 O10 N4 Mn1 -40.0(10)
Na1 O10 N4 Mn1 53.7(7)
Mn1 O2 C1 N1 9.5(16)
Mn1 O2 C1 C2 -174.9(10)
O1 N1 C1 O2 -4.1(17)
Mn2 N1 C1 O2 -164.7(9)
O1 N1 C1 C2 -179.9(11)
Mn2 N1 C1 C2 19.6(18)
O2 C1 C2 C3 -7(2)
N1 C1 C2 C3 169.0(13)
O2 C1 C2 C7 171.5(14)
N1 C1 C2 C7 -13(2)
C7 C2 C3 C4 4(2)
C1 C2 C3 C4 -177.9(13)
C2 C3 C4 C5 -4(2)
C3 C4 C5 C6 3(2)
C4 C5 C6 C7 -2(3)
Mn2 O3 C7 C6 -173.3(13)
Mn2 O3 C7 C2 4(3)
C5 C6 C7 O3 179.7(17)
C5 C6 C7 C2 2(3)
C3 C2 C7 O3 179.7(16)
C1 C2 C7 O3 2(3)
C3 C2 C7 C6 -3(2)
C1 C2 C7 C6 178.8(15)
Mn2 O5 C8 N2 9(2)
Mn2 O5 C8 C9 -179.7(13)
O4 N2 C8 O5 -5(2)
Mn3 N2 C8 O5 -164.9(11)
O4 N2 C8 C9 -176.5(13)
Mn3 N2 C8 C9 23(2)
O5 C8 C9 C14 174.3(17)
N2 C8 C9 C14 -14(3)
O5 C8 C9 C10 -1(3)
N2 C8 C9 C10 170.2(17)
C14 C9 C10 C11 8(3)
C8 C9 C10 C11 -176.1(18)
C9 C10 C11 C12 -4(3)
C10 C11 C12 C13 -1(3)
C11 C12 C13 C14 1(3)
Mn3 O6 C14 C9 10(3)
Mn3 O6 C14 C13 -168.7(12)
C10 C9 C14 O6 173.5(19)
C8 C9 C14 O6 -2(3)
C10 C9 C14 C13 -8(3)
C8 C9 C14 C13 176.9(17)
C12 C13 C14 O6 -178.3(18)
C12 C13 C14 C9 3(3)
Mn3 O8 C15 N3 6.8(16)
Mn3 O8 C15 C16 -176.7(9)
O7 N3 C15 O8 -4.2(17)
Mn4 N3 C15 O8 -161.6(10)
O7 N3 C15 C16 179.1(10)
Mn4 N3 C15 C16 21.8(18)
O8 C15 C16 C21 168.7(12)
N3 C15 C16 C21 -14.7(19)
O8 C15 C16 C17 -10.2(19)
N3 C15 C16 C17 166.4(12)
C21 C16 C17 C18 2(2)
C15 C16 C17 C18 -178.6(13)
C16 C17 C18 C19 0(2)
C17 C18 C19 C20 0(3)
C18 C19 C20 C21 -2(3)
Mn4 O9 C21 C16 7(2)
Mn4 O9 C21 C20 -169.3(10)
C17 C16 C21 O9 179.4(13)
C15 C16 C21 O9 1(2)
C17 C16 C21 C20 -4(2)
C15 C16 C21 C20 177.2(12)
C19 C20 C21 O9 -179.2(14)
C19 C20 C21 C16 4(2)
O10 N4 C22 O11 -6.6(17)
Mn1 N4 C22 O11 -169.3(9)
O10 N4 C22 C23 -179.7(12)
Mn1 N4 C22 C23 18(2)
Mn4 O11 C22 N4 11.8(16)
Mn4 O11 C22 C23 -175.2(11)
N4 C22 C23 C28 -13(2)
O11 C22 C23 C28 174.4(15)
N4 C22 C23 C24 168.5(16)
O11 C22 C23 C24 -5(2)
C28 C23 C24 C25 2(3)
C22 C23 C24 C25 -179(2)
C23 C24 C25 C26 -2(4)
C24 C25 C26 C27 5(5)
C25 C26 C27 C28 -7(4)
Mn1 O12 C28 C27 -173.0(15)
Mn1 O12 C28 C23 1(3)
C26 C27 C28 O12 -179(2)
C26 C27 C28 C23 6(4)
C24 C23 C28 O12 -177.8(18)
C22 C23 C28 O12 3(3)
C24 C23 C28 C27 -4(3)
C22 C23 C28 C27 177.3(18)
Dy1 O13 C29 O14 -43(2)
Dy1 O13 C29 C30 136.8(15)
Mn2 O14 C29 O13 4(2)
Mn2 O14 C29 C30 -175.6(9)
O13 C29 C30 C31 -5(2)
O14 C29 C30 C31 175.2(15)
O13 C29 C30 C35 175.2(14)
O14 C29 C30 C35 -5(2)
C35 C30 C31 C32 1(3)
C29 C30 C31 C32 -179.2(15)
C30 C31 C32 C33 -1(3)
C31 C32 C33 C34 2(3)
C32 C33 C34 C35 -4(3)
C33 C34 C35 O15 179.5(19)
C33 C34 C35 C30 4(3)
C31 C30 C35 O15 -177.8(18)
C29 C30 C35 O15 2(3)
C31 C30 C35 C34 -3(3)
C29 C30 C35 C34 177.6(15)
Mn3 O17 C36 O16 14(2)
Mn3 O17 C36 C37 -163.4(8)
Dy1 O16 C36 O17 -53(2)
Dy1 O16 C36 C37 123.7(13)
O17 C36 C37 C38 171.5(10)
O16 C36 C37 C38 -5.7(15)
O17 C36 C37 C42 -9.8(15)
O16 C36 C37 C42 173.0(9)
C42 C37 C38 C39 0.0
C36 C37 C38 C39 178.7(10)
C37 C38 C39 C40 0.0
C38 C39 C40 C41 0.0
C39 C40 C41 C42 0.0
C40 C41 C42 O18 -179.5(13)
C40 C41 C42 C37 0.0
C38 C37 C42 O18 179.5(14)
C36 C37 C42 O18 0.7(14)
C38 C37 C42 C41 0.0
C36 C37 C42 C41 -178.7(10)
Dy1 O20 C43 O19 -47(2)
Dy1 O20 C43 C44 137.0(15)
Mn4 O19 C43 O20 8(2)
Mn4 O19 C43 C44 -176.0(9)
O20 C43 C44 C49 168.3(15)
O19 C43 C44 C49 -8(2)
O20 C43 C44 C45 -8(2)
O19 C43 C44 C45 175.6(15)
C49 C44 C45 C46 5(3)
C43 C44 C45 C46 -178.6(18)
C44 C45 C46 C47 -4(3)
C45 C46 C47 C48 1(3)
C46 C47 C48 C49 1(3)
C45 C44 C49 O21 179.6(17)
C43 C44 C49 O21 3(2)
C45 C44 C49 C48 -2(3)
C43 C44 C49 C48 -179.0(14)
C47 C48 C49 O21 177.7(16)
C47 C48 C49 C44 0(2)
Mn1 O22 C50 O23 8(2)
Mn1 O22 C50 C51 -171.7(9)
Dy1 O23 C50 O22 -42(2)
Dy1 O23 C50 C51 137.4(13)
O22 C50 C51 C56 -8(2)
O23 C50 C51 C56 172.4(13)
O22 C50 C51 C52 172.6(13)
O23 C50 C51 C52 -7(2)
C56 C51 C52 C53 2(2)
C50 C51 C52 C53 -178.8(14)
C51 C52 C53 C54 -2(2)
C52 C53 C54 C55 3(3)
C53 C54 C55 C56 -4(3)
C52 C51 C56 O24 -179.4(15)
C50 C51 C56 O24 1(2)
C52 C51 C56 C55 -2(2)
C50 C51 C56 C55 178.3(14)
C54 C55 C56 O24 -179.4(16)
C54 C55 C56 C51 3(3)
